data_7012637
loop_
_publ_author_name
'Failes, Timothy W.'
'Hall, Matthew D.'
'Hambley, Trevor W.'

_publ_section_title
;
 The first examples of platinum amine hydroxamate complexes: structures
 and biological activity
;
_journal_issue 8
_journal_name_full 'Dalton Transactions'
_journal_page_first 1596
_journal_paper_doi 10.1039/b212553f
_journal_year 2003
_chemical_formula_moiety '[{Pt(R,R-chxn)}2-u-(bha-H)]NO3'
_chemical_formula_sum 'C19 H36 N6 O7 Pt2'
_chemical_formula_weight 850.70
_chemical_name_systematic
;
?
;
_space_group_IT_number 4
_symmetry_cell_setting monoclinic
_symmetry_space_group_name_Hall 'P 2yb'
_symmetry_space_group_name_H-M 'P 1 21 1'
_atom_sites_solution_hydrogens geom
_atom_sites_solution_primary direct
_atom_sites_solution_secondary difmap
_audit_creation_method SHELXL-97
_cell_angle_alpha 90.00
_cell_angle_beta 99.141(6)
_cell_angle_gamma 90.00
_cell_formula_units_Z 4
_cell_length_a 7.704(3)
_cell_length_b 23.505(8)
_cell_length_c 15.251(5)
_cell_measurement_temperature 150(2)
_cell_volume 2726.6(17)
_computing_cell_refinement SMART
_computing_data_collection SMART
_computing_data_reduction SAINT
_computing_molecular_graphics WINGX
_computing_publication_material ORTEP
_computing_structure_refinement 'SHELXL-97 (Sheldrick, 1997)'
_computing_structure_solution SHELXS-97
_diffrn_ambient_temperature 150(2)
_diffrn_measured_fraction_theta_full 0.949
_diffrn_measured_fraction_theta_max 0.949
_diffrn_radiation_monochromator graphite
_diffrn_radiation_source 'fine-focus sealed tube'
_diffrn_radiation_type MoK\a
_diffrn_radiation_wavelength 0.71073
_diffrn_reflns_av_R_equivalents 0.0563
_diffrn_reflns_av_sigmaI/netI 0.0542
_diffrn_reflns_limit_h_max 9
_diffrn_reflns_limit_h_min -10
_diffrn_reflns_limit_k_max 31
_diffrn_reflns_limit_k_min -31
_diffrn_reflns_limit_l_max 20
_diffrn_reflns_limit_l_min -20
_diffrn_reflns_number 24663
_diffrn_reflns_theta_full 28.31
_diffrn_reflns_theta_max 28.31
_diffrn_reflns_theta_min 1.35
_exptl_absorpt_coefficient_mu 10.296
_exptl_absorpt_correction_T_max 0.2326
_exptl_absorpt_correction_T_min 0.1045
_exptl_absorpt_correction_type semi-empirical
_exptl_absorpt_process_details SADABS
_exptl_crystal_colour yellow
_exptl_crystal_density_diffrn 2.062
_exptl_crystal_density_method 'not measured'
_exptl_crystal_description prism
_exptl_crystal_F_000 1600
_exptl_crystal_size_max 0.4
_exptl_crystal_size_mid 0.3
_exptl_crystal_size_min 0.2
_refine_diff_density_max 4.890
_refine_diff_density_min -1.452
_refine_diff_density_rms 0.265
_refine_ls_abs_structure_details 'Flack H D (1983), Acta Cryst. A39, 876-881'
_refine_ls_abs_structure_Flack 0.44(6)
_refine_ls_extinction_method none
_refine_ls_goodness_of_fit_ref 1.079
_refine_ls_hydrogen_treatment mixed
_refine_ls_matrix_type full
_refine_ls_number_parameters 614
_refine_ls_number_reflns 6601
_refine_ls_number_restraints 97
_refine_ls_restrained_S_all 1.081
_refine_ls_R_factor_all 0.0860
_refine_ls_R_factor_gt 0.0563
_refine_ls_shift/su_max 0.056
_refine_ls_shift/su_mean 0.002
_refine_ls_structure_factor_coef Fsqd
_refine_ls_weighting_details 'calc w=1/[\s^2^(Fo^2^)+(0.0808P)^2^+21.2894P] where P=(Fo^2^+2Fc^2^)/3'
_refine_ls_weighting_scheme calc
_refine_ls_wR_factor_gt 0.1383
_refine_ls_wR_factor_ref 0.1587
_reflns_number_gt 5062
_reflns_number_total 6601
_reflns_threshold_expression >2sigma(I)
_cod_data_source_file b212553f.txt
_cod_data_source_block twf32
_cod_depositor_comments
;
The following automatic conversions were performed:
'_symmetry_cell_setting' value 'Monoclinic' changed to 'monoclinic'
according to '/home/saulius/struct/CIF-dictionaries/cif_core.dic'
dictionary named 'cif_core.dic' version 2.4.1 from 2010-06-29.

Automatic conversion script
Id: cif_fix_enum 1527 2010-12-29 10:47:43Z saulius 
;
_cod_original_cell_volume 2726.7(15)
_cod_original_sg_symbol_H-M P2(1)
_cod_database_code 7012637

loop_
_symmetry_equiv_pos_as_xyz
'x, y, z'
'-x, y+1/2, -z'

loop_
_atom_site_label
_atom_site_type_symbol
_atom_site_fract_x
_atom_site_fract_y
_atom_site_fract_z
_atom_site_U_iso_or_equiv
_atom_site_adp_type
_atom_site_occupancy
_atom_site_symmetry_multiplicity
_atom_site_calc_flag
_atom_site_refinement_flags
_atom_site_disorder_assembly
_atom_site_disorder_group
C1 C 0.277(3) 0.1626(10) 0.0794(15) 0.040(5) Uani 1 1 d . . .
C2 C 0.247(3) 0.1077(10) 0.029(2) 0.052(6) Uani 1 1 d . . .
C3 C 0.256(3) 0.0606(11) 0.0843(15) 0.044(5) Uani 1 1 d U . .
C4 C 0.230(4) 0.0080(11) 0.0392(17) 0.057(6) Uani 1 1 d . . .
H4 H 0.2315 -0.0252 0.0727 0.068 Uiso 1 1 calc R . .
C5 C 0.203(5) 0.0035(11) -0.0504(19) 0.072(9) Uani 1 1 d . . .
H5 H 0.1972 -0.0323 -0.0767 0.086 Uiso 1 1 calc R . .
C6 C 0.184(4) 0.0514(13) -0.103(2) 0.066(7) Uani 1 1 d . . .
H6 H 0.1521 0.0482 -0.1645 0.079 Uiso 1 1 calc R . .
C7 C 0.213(3) 0.1061(10) -0.0622(15) 0.044(5) Uani 1 1 d . . .
H7 H 0.2091 0.1392 -0.0959 0.053 Uiso 1 1 calc R . .
C8 C 0.367(4) 0.3916(10) 0.1038(19) 0.057(7) Uani 1 1 d . . .
H8 H 0.4951 0.3898 0.1178 0.069 Uiso 1 1 calc R . .
C9 C 0.292(4) 0.3893(10) 0.186(2) 0.062(7) Uani 1 1 d . . .
H9 H 0.1635 0.3915 0.1730 0.075 Uiso 1 1 calc R . .
C10 C 0.367(7) 0.4384(18) 0.259(3) 0.121(15) Uani 1 1 d U . .
H10A H 0.4936 0.4369 0.2744 0.145 Uiso 1 1 calc R . .
H10B H 0.3137 0.4357 0.3123 0.145 Uiso 1 1 calc R . .
C11 C 0.301(5) 0.4959(13) 0.201(3) 0.097(12) Uani 1 1 d . . .
H11A H 0.1744 0.4955 0.1854 0.117 Uiso 1 1 calc R . .
H11B H 0.3343 0.5294 0.2370 0.117 Uiso 1 1 calc R . .
C12 C 0.384(6) 0.4990(14) 0.117(3) 0.099(12) Uani 1 1 d U . .
H12A H 0.5110 0.4965 0.1309 0.119 Uiso 1 1 calc R . .
H12B H 0.3536 0.5346 0.0859 0.119 Uiso 1 1 calc R . .
C13 C 0.311(5) 0.4485(14) 0.058(3) 0.088(10) Uani 1 1 d . . .
H13A H 0.3545 0.4505 0.0016 0.106 Uiso 1 1 calc R . .
H13B H 0.1837 0.4508 0.0457 0.106 Uiso 1 1 calc R . .
C14 C 0.251(3) -0.0053(12) 0.3541(17) 0.056(7) Uani 1 1 d . . .
H14 H 0.1277 0.0053 0.3540 0.068 Uiso 1 1 calc R . .
C15 C 0.365(3) 0.0379(12) 0.4029(17) 0.056(7) Uani 1 1 d . . .
H15 H 0.4873 0.0268 0.4012 0.067 Uiso 1 1 calc R . .
C16 C 0.342(3) 0.0415(14) 0.4966(18) 0.066(8) Uani 1 1 d . . .
H16A H 0.2238 0.0541 0.5003 0.079 Uiso 1 1 calc R . .
H16B H 0.4237 0.0693 0.5269 0.079 Uiso 1 1 calc R . .
C17 C 0.375(4) -0.0169(17) 0.543(2) 0.079(9) Uani 1 1 d U . .
H17A H 0.3490 -0.0146 0.6025 0.095 Uiso 1 1 calc R . .
H17B H 0.4984 -0.0271 0.5461 0.095 Uiso 1 1 calc R . .
C18 C 0.257(5) -0.0640(13) 0.489(2) 0.079(10) Uani 1 1 d . . .
H18A H 0.2865 -0.1008 0.5165 0.095 Uiso 1 1 calc R . .
H18B H 0.1348 -0.0562 0.4921 0.095 Uiso 1 1 calc R . .
C19 C 0.284(4) -0.0657(12) 0.395(2) 0.068(8) Uani 1 1 d . . .
H19A H 0.2032 -0.0927 0.3622 0.082 Uiso 1 1 calc R . .
H19B H 0.4030 -0.0778 0.3913 0.082 Uiso 1 1 calc R . .
C20 C 0.209(3) 0.4662(9) 0.5818(16) 0.040(5) Uani 1 1 d . . .
C21 C 0.163(3) 0.5153(9) 0.5218(14) 0.038(4) Uani 1 1 d . . .
C22 C 0.174(3) 0.5691(13) 0.5675(19) 0.062(7) Uani 1 1 d . . .
C23 C 0.139(4) 0.6172(13) 0.511(3) 0.077(9) Uani 1 1 d . . .
H23 H 0.1425 0.6533 0.5364 0.092 Uiso 1 1 calc R . .
C24 C 0.099(4) 0.6119(12) 0.422(2) 0.062(7) Uani 1 1 d . . .
H24 H 0.0749 0.6443 0.3867 0.074 Uiso 1 1 calc R . .
C25 C 0.096(4) 0.5588(15) 0.381(2) 0.076(8) Uani 1 1 d . . .
H25 H 0.0721 0.5570 0.3194 0.092 Uiso 1 1 calc R . .
C26 C 0.125(4) 0.5088(13) 0.428(2) 0.070(8) Uani 1 1 d . . .
H26 H 0.1198 0.4735 0.4005 0.084 Uiso 1 1 calc R . .
C27 C 0.315(5) 0.2394(17) 0.661(2) 0.085(10) Uani 1 1 d U . .
H27 H 0.2010 0.2315 0.6797 0.102 Uiso 1 1 calc R . .
C28 C 0.443(5) 0.2604(11) 0.7372(17) 0.081(10) Uani 1 1 d U . .
H28 H 0.5537 0.2672 0.7154 0.097 Uiso 1 1 calc R . .
C29 C 0.475(6) 0.2158(12) 0.806(2) 0.086(10) Uani 1 1 d . . .
H29A H 0.3756 0.2146 0.8381 0.104 Uiso 1 1 calc R . .
H29B H 0.5777 0.2265 0.8486 0.104 Uiso 1 1 calc R . .
C30 C 0.505(7) 0.157(2) 0.772(3) 0.123(15) Uani 1 1 d U . .
H30A H 0.6179 0.1559 0.7518 0.148 Uiso 1 1 calc R . .
H30B H 0.5098 0.1299 0.8207 0.148 Uiso 1 1 calc R . .
C31 C 0.371(6) 0.1370(16) 0.699(3) 0.101(12) Uani 1 1 d U . .
H31A H 0.2552 0.1368 0.7165 0.121 Uiso 1 1 calc R . .
H31B H 0.3979 0.0992 0.6797 0.121 Uiso 1 1 calc R . .
C32 C 0.385(7) 0.1863(15) 0.619(3) 0.103(12) Uani 1 1 d U . .
H32A H 0.5053 0.1916 0.6094 0.124 Uiso 1 1 calc R . .
H32B H 0.3119 0.1763 0.5636 0.124 Uiso 1 1 calc R . .
C33 C 0.252(3) 0.6599(12) 0.820(2) 0.063(7) Uani 1 1 d . . .
H33 H 0.3807 0.6578 0.8281 0.075 Uiso 1 1 calc R . .
C34 C 0.180(3) 0.6075(12) 0.871(2) 0.059(7) Uani 1 1 d . . .
H34 H 0.0517 0.6067 0.8568 0.070 Uiso 1 1 calc R . .
C35 C 0.235(4) 0.6173(16) 0.975(3) 0.085(11) Uani 1 1 d . . .
H35A H 0.1786 0.5885 1.0062 0.102 Uiso 1 1 calc R . .
H35B H 0.3608 0.6126 0.9903 0.102 Uiso 1 1 calc R . .
C36 C 0.182(4) 0.6774(15) 1.005(3) 0.084(11) Uani 1 1 d . . .
H36A H 0.0554 0.6791 1.0019 0.101 Uiso 1 1 calc R . .
H36B H 0.2346 0.6831 1.0667 0.101 Uiso 1 1 calc R . .
C37 C 0.241(5) 0.7254(14) 0.949(3) 0.094(11) Uani 1 1 d U . .
H37A H 0.3663 0.7310 0.9667 0.113 Uiso 1 1 calc R . .
H37B H 0.1828 0.7601 0.9624 0.113 Uiso 1 1 calc R . .
C38 C 0.203(4) 0.7160(15) 0.842(2) 0.083(10) Uani 1 1 d . . .
H38A H 0.0790 0.7219 0.8206 0.099 Uiso 1 1 calc R . .
H38B H 0.2691 0.7437 0.8138 0.099 Uiso 1 1 calc R . .
N1 N 0.290(3) 0.1552(8) 0.1645(13) 0.046(5) Uani 1 1 d . . .
N2 N 0.301(3) 0.3414(9) 0.0531(15) 0.053(5) Uani 1 1 d . . .
H2A H 0.3685 0.3346 0.0110 0.064 Uiso 1 1 calc R . .
H2B H 0.1906 0.3477 0.0258 0.064 Uiso 1 1 calc R . .
N3 N 0.345(4) 0.3342(12) 0.2307(19) 0.078(8) Uani 1 1 d . . .
H3A H 0.2800 0.3268 0.2732 0.094 Uiso 1 1 calc R . .
H3B H 0.4594 0.3353 0.2557 0.094 Uiso 1 1 calc R . .
N4 N 0.288(3) -0.0052(9) 0.2592(16) 0.059(6) Uani 1 1 d . . .
H4A H 0.2039 -0.0247 0.2240 0.070 Uiso 1 1 calc R . .
H4B H 0.3921 -0.0224 0.2571 0.070 Uiso 1 1 calc R . .
N5 N 0.332(3) 0.0929(10) 0.3545(12) 0.054(5) Uani 1 1 d . . .
H5A H 0.4238 0.1165 0.3700 0.064 Uiso 1 1 calc R . .
H5B H 0.2354 0.1095 0.3691 0.064 Uiso 1 1 calc R . .
N6 N 0.767(3) 0.3560(12) 0.938(3) 0.106(13) Uani 1 1 d . . .
N7 N 0.243(2) 0.4797(8) 0.6651(13) 0.040(4) Uani 1 1 d . . .
N8 N 0.301(5) 0.2909(11) 0.5954(17) 0.101(11) Uani 1 1 d U . .
H8A H 0.2015 0.2878 0.5556 0.121 Uiso 1 1 calc R . .
H8B H 0.3926 0.2905 0.5657 0.121 Uiso 1 1 calc R . .
N9 N 0.383(4) 0.3160(9) 0.7688(15) 0.075(8) Uani 1 1 d . . .
H9A H 0.4719 0.3335 0.8038 0.090 Uiso 1 1 calc R . .
H9B H 0.2949 0.3105 0.8005 0.090 Uiso 1 1 calc R . .
N10 N 0.186(4) 0.6486(10) 0.729(2) 0.085(9) Uani 1 1 d . . .
H10C H 0.2426 0.6706 0.6941 0.102 Uiso 1 1 calc R . .
H10D H 0.0708 0.6577 0.7175 0.102 Uiso 1 1 calc R . .
N11 N 0.247(3) 0.5571(10) 0.8386(15) 0.060(6) Uani 1 1 d . . .
H11C H 0.1883 0.5268 0.8545 0.072 Uiso 1 1 calc R . .
H11D H 0.3616 0.5531 0.8617 0.072 Uiso 1 1 calc R . .
N12 N 0.163(8) 0.7771(16) 0.490(4) 0.167(19) Uani 1 1 d U . .
O1 O 0.318(3) 0.2062(8) 0.2165(11) 0.056(5) Uani 1 1 d . . .
O2 O 0.2760(19) 0.2120(7) 0.0396(10) 0.042(3) Uani 1 1 d . . .
O1W O 0.046(3) 0.4431(10) 0.8348(13) 0.069(5) Uani 1 1 d . . .
O3 O 0.613(3) 0.3625(11) 0.9598(18) 0.093(7) Uani 1 1 d . . .
O2W O 0.118(3) 0.2788(10) 0.8797(14) 0.078(6) Uani 1 1 d . . .
O4 O 0.783(4) 0.334(2) 0.8571(19) 0.149(17) Uani 1 1 d . . .
O3W O 0.127(4) 0.2047(11) 0.3610(19) 0.105(9) Uani 1 1 d . . .
O5 O 0.896(3) 0.3658(10) 0.992(2) 0.119(11) Uani 1 1 d . . .
O4W O 0.545(7) 0.2052(18) 0.360(2) 0.21(3) Uani 1 1 d . . .
O6 O 0.300(2) 0.4392(7) 0.7263(10) 0.046(4) Uani 1 1 d . . .
O7 O 0.219(2) 0.4130(8) 0.5556(11) 0.052(4) Uani 1 1 d . . .
O10 O 0.376(4) 0.7817(13) 0.503(2) 0.131(11) Uani 1 1 d U . .
O11 O 0.093(8) 0.793(5) 0.536(6) 0.36(5) Uani 1 1 d U . .
O12 O 0.160(6) 0.772(2) 0.398(4) 0.184(17) Uani 1 1 d U . .
Pt1 Pt 0.29609(12) 0.07730(3) 0.21441(6) 0.0462(2) Uani 1 1 d . . .
Pt2 Pt 0.30578(12) 0.27314(4) 0.13292(6) 0.0476(2) Uani 1 1 d . . .
Pt3 Pt 0.21812(11) 0.56233(3) 0.69723(6) 0.0486(2) Uani 1 1 d . . .
Pt4 Pt 0.29772(14) 0.36445(4) 0.66173(6) 0.0538(3) Uani 1 1 d . . .

loop_
_atom_site_aniso_label
_atom_site_aniso_U_11
_atom_site_aniso_U_22
_atom_site_aniso_U_33
_atom_site_aniso_U_23
_atom_site_aniso_U_13
_atom_site_aniso_U_12
C1 0.034(10) 0.034(11) 0.047(12) 0.008(9) -0.004(9) 0.004(8)
C2 0.039(12) 0.030(11) 0.087(19) -0.016(11) 0.005(12) -0.004(9)
C3 0.031(7) 0.039(8) 0.062(9) -0.005(7) 0.001(7) -0.002(7)
C4 0.079(18) 0.042(13) 0.055(15) 0.007(11) 0.029(13) 0.004(12)
C5 0.13(3) 0.024(11) 0.065(17) 0.009(11) 0.033(17) 0.002(14)
C6 0.069(17) 0.061(18) 0.067(17) -0.002(14) 0.010(13) -0.006(13)
C7 0.048(13) 0.036(11) 0.049(13) -0.008(9) 0.005(10) -0.013(9)
C8 0.062(15) 0.031(11) 0.082(18) -0.022(12) 0.019(13) -0.014(10)
C9 0.09(2) 0.022(11) 0.078(18) -0.013(11) 0.013(15) 0.011(11)
C10 0.13(3) 0.08(2) 0.15(3) -0.05(2) 0.02(2) 0.020(19)
C11 0.12(3) 0.033(15) 0.14(3) -0.044(18) 0.00(2) -0.026(16)
C12 0.12(3) 0.039(15) 0.15(3) -0.028(18) 0.04(2) -0.001(16)
C13 0.11(3) 0.046(17) 0.11(3) -0.009(17) 0.03(2) 0.002(17)
C14 0.047(13) 0.064(17) 0.065(15) 0.023(13) 0.031(12) 0.025(12)
C15 0.048(13) 0.064(16) 0.059(15) 0.019(12) 0.018(11) 0.028(12)
C16 0.043(13) 0.09(2) 0.061(16) 0.024(15) 0.007(11) 0.019(13)
C17 0.059(16) 0.11(2) 0.072(17) 0.025(17) 0.029(14) 0.027(17)
C18 0.12(3) 0.049(16) 0.08(2) 0.030(15) 0.05(2) 0.014(17)
C19 0.058(16) 0.053(16) 0.10(2) 0.043(15) 0.028(15) 0.011(12)
C20 0.027(10) 0.030(10) 0.067(15) -0.002(9) 0.021(9) -0.002(7)
C21 0.027(9) 0.039(11) 0.047(12) 0.008(9) 0.005(8) -0.006(8)
C22 0.036(11) 0.059(17) 0.094(19) 0.021(15) 0.018(11) 0.015(12)
C23 0.08(2) 0.039(15) 0.12(3) 0.020(16) 0.016(19) 0.003(13)
C24 0.066(17) 0.048(15) 0.069(18) 0.019(13) 0.002(14) 0.015(12)
C25 0.09(2) 0.069(19) 0.066(17) 0.006(16) 0.010(15) -0.007(18)
C26 0.061(16) 0.051(16) 0.10(2) 0.013(15) 0.023(16) 0.023(13)
C27 0.095(13) 0.077(13) 0.079(12) 0.001(9) 0.003(9) 0.009(9)
C28 0.16(3) 0.030(13) 0.048(14) 0.003(10) 0.014(16) 0.012(15)
C29 0.14(3) 0.032(14) 0.09(2) 0.001(14) 0.02(2) 0.025(17)
C30 0.18(4) 0.09(3) 0.09(2) 0.01(2) 0.02(3) 0.06(3)
C31 0.15(3) 0.054(16) 0.09(2) -0.015(16) -0.016(19) 0.010(18)
C32 0.16(3) 0.052(16) 0.091(19) -0.020(15) -0.018(19) 0.028(17)
C33 0.034(11) 0.047(14) 0.10(2) -0.018(15) -0.002(12) -0.014(10)
C34 0.025(10) 0.059(15) 0.09(2) -0.027(14) 0.016(11) -0.006(10)
C35 0.042(15) 0.09(2) 0.12(3) -0.04(2) 0.016(16) -0.008(15)
C36 0.034(13) 0.08(2) 0.14(3) -0.03(2) 0.022(17) -0.005(13)
C37 0.070(19) 0.047(16) 0.16(3) 0.000(19) 0.00(2) -0.005(14)
C38 0.063(18) 0.059(19) 0.11(3) -0.012(18) -0.029(17) -0.022(14)
N1 0.063(12) 0.026(9) 0.049(11) -0.008(8) 0.006(9) 0.004(9)
N2 0.049(11) 0.046(12) 0.066(14) 0.001(10) 0.017(10) -0.003(9)
N3 0.086(19) 0.070(18) 0.078(18) -0.008(14) 0.013(14) 0.012(14)
N4 0.059(12) 0.031(10) 0.096(16) 0.027(11) 0.041(12) 0.010(9)
N5 0.060(12) 0.061(14) 0.039(10) 0.009(9) 0.005(9) 0.011(10)
N6 0.044(13) 0.062(17) 0.21(4) 0.08(2) 0.014(19) -0.003(12)
N7 0.034(9) 0.028(9) 0.061(12) 0.000(8) 0.015(8) -0.003(7)
N8 0.19(3) 0.051(16) 0.058(15) -0.030(12) 0.007(17) -0.005(18)
N9 0.15(3) 0.029(11) 0.051(12) -0.004(9) 0.023(14) -0.009(13)
N10 0.10(2) 0.027(11) 0.12(2) -0.014(13) -0.009(17) -0.003(12)
N11 0.041(10) 0.053(12) 0.092(15) -0.013(11) 0.029(10) -0.021(9)
N12 0.22(4) 0.041(15) 0.18(3) 0.02(2) -0.13(3) 0.00(2)
O1 0.086(13) 0.034(9) 0.047(9) 0.000(7) 0.003(9) 0.002(8)
O2 0.038(8) 0.036(8) 0.053(9) 0.003(7) 0.011(7) -0.007(6)
O1W 0.084(14) 0.065(12) 0.066(11) -0.002(9) 0.032(10) 0.005(10)
O3 0.066(12) 0.057(12) 0.17(2) 0.008(15) 0.052(14) 0.014(11)
O2W 0.096(15) 0.062(13) 0.081(13) 0.007(11) 0.025(11) -0.001(12)
O4 0.13(2) 0.25(5) 0.077(17) 0.07(2) 0.054(17) 0.01(3)
O3W 0.14(2) 0.054(14) 0.11(2) 0.006(13) 0.006(17) 0.023(15)
O5 0.076(14) 0.037(11) 0.22(3) -0.015(17) -0.049(17) -0.004(11)
O4W 0.35(6) 0.18(4) 0.082(19) -0.01(2) -0.01(3) 0.20(4)
O6 0.061(10) 0.036(8) 0.043(8) 0.000(6) 0.017(7) 0.003(7)
O7 0.045(9) 0.054(10) 0.061(10) -0.019(8) 0.022(8) 0.000(7)
O10 0.14(2) 0.079(17) 0.16(2) 0.045(17) -0.010(19) -0.048(17)
O11 0.25(6) 0.45(9) 0.47(9) 0.01(7) 0.28(6) 0.04(5)
O12 0.16(3) 0.19(4) 0.21(4) -0.03(4) 0.03(3) -0.02(3)
Pt1 0.0481(4) 0.0387(5) 0.0548(5) 0.0124(4) 0.0173(4) 0.0087(4)
Pt2 0.0549(5) 0.0376(4) 0.0500(5) 0.0017(4) 0.0076(4) 0.0036(4)
Pt3 0.0459(4) 0.0320(4) 0.0690(6) 0.0010(4) 0.0123(4) -0.0010(3)
Pt4 0.0807(6) 0.0324(4) 0.0527(5) 0.0024(4) 0.0239(5) 0.0077(4)

loop_
_atom_type_symbol
_atom_type_description
_atom_type_scat_dispersion_real
_atom_type_scat_dispersion_imag
_atom_type_scat_source
C C 0.0033 0.0016 'International Tables Vol C Tables 4.2.6.8 and 6.1.1.4'
H H 0.0000 0.0000 'International Tables Vol C Tables 4.2.6.8 and 6.1.1.4'
N N 0.0061 0.0033 'International Tables Vol C Tables 4.2.6.8 and 6.1.1.4'
O O 0.0106 0.0060 'International Tables Vol C Tables 4.2.6.8 and 6.1.1.4'
Pt Pt -1.7033 8.3905 'International Tables Vol C Tables 4.2.6.8 and 6.1.1.4'

loop_
_geom_angle_atom_site_label_1
_geom_angle_atom_site_label_2
_geom_angle_atom_site_label_3
_geom_angle
_geom_angle_site_symmetry_1
_geom_angle_site_symmetry_3
_geom_angle_publ_flag
N1 C1 O2 125(2) . . ?
N1 C1 C2 112(2) . . ?
O2 C1 C2 122(2) . . ?
C7 C2 C3 126(2) . . ?
C7 C2 C1 122(2) . . ?
C3 C2 C1 112(2) . . ?
C2 C3 C4 114(2) . . ?
C2 C3 Pt1 115.8(17) . . ?
C4 C3 Pt1 130.0(19) . . ?
C5 C4 C3 123(2) . . ?
C4 C5 C6 121(3) . . ?
C5 C6 C7 119(3) . . ?
C2 C7 C6 117(2) . . ?
N2 C8 C9 106(2) . . ?
N2 C8 C13 114(2) . . ?
C9 C8 C13 108(2) . . ?
C8 C9 N3 108(2) . . ?
C8 C9 C10 114(3) . . ?
N3 C9 C10 105(3) . . ?
C9 C10 C11 100(3) . . ?
C12 C11 C10 111(3) . . ?
C11 C12 C13 107(3) . . ?
C12 C13 C8 111(3) . . ?
C15 C14 N4 107(2) . . ?
C15 C14 C19 112(2) . . ?
N4 C14 C19 110(2) . . ?
C14 C15 C16 112(2) . . ?
C14 C15 N5 108(2) . . ?
C16 C15 N5 113(2) . . ?
C15 C16 C17 111(3) . . ?
C16 C17 C18 111(2) . . ?
C19 C18 C17 111(3) . . ?
C18 C19 C14 109(3) . . ?
N7 C20 O7 121(2) . . ?
N7 C20 C21 114.0(19) . . ?
O7 C20 C21 125(2) . . ?
C26 C21 C22 124(2) . . ?
C26 C21 C20 122(2) . . ?
C22 C21 C20 113(2) . . ?
C23 C22 C21 115(3) . . ?
C23 C22 Pt3 131(3) . . ?
C21 C22 Pt3 113.8(18) . . ?
C24 C23 C22 122(3) . . ?
C23 C24 C25 121(3) . . ?
C26 C25 C24 123(3) . . ?
C25 C26 C21 115(3) . . ?
C28 C27 C32 111(3) . . ?
C28 C27 N8 102(3) . . ?
C32 C27 N8 111(3) . . ?
C27 C28 C29 110(3) . . ?
C27 C28 N9 110(3) . . ?
C29 C28 N9 115(2) . . ?
C28 C29 C30 115(3) . . ?
C31 C30 C29 115(4) . . ?
C30 C31 C32 102(3) . . ?
C27 C32 C31 101(3) . . ?
N10 C33 C38 110(3) . . ?
N10 C33 C34 104(2) . . ?
C38 C33 C34 118(3) . . ?
N11 C34 C35 115(3) . . ?
N11 C34 C33 107(2) . . ?
C35 C34 C33 108(2) . . ?
C36 C35 C34 113(3) . . ?
C37 C36 C35 113(3) . . ?
C36 C37 C38 116(3) . . ?
C33 C38 C37 111(3) . . ?
C1 N1 O1 114.9(18) . . ?
C1 N1 Pt1 120.2(15) . . ?
O1 N1 Pt1 124.6(14) . . ?
C8 N2 Pt2 110.7(17) . . ?
C9 N3 Pt2 106.3(18) . . ?
C14 N4 Pt1 109.7(16) . . ?
C15 N5 Pt1 109.3(16) . . ?
O5 N6 O3 119(4) . . ?
O5 N6 O4 121(3) . . ?
O3 N6 O4 120(3) . . ?
C20 N7 O6 119.8(18) . . ?
C20 N7 Pt3 117.5(15) . . ?
O6 N7 Pt3 122.7(14) . . ?
C27 N8 Pt4 110.4(19) . . ?
C28 N9 Pt4 108.1(16) . . ?
C33 N10 Pt3 111.3(19) . . ?
C34 N11 Pt3 109(2) . . ?
O11 N12 O12 142(7) . . ?
O11 N12 O10 122(6) . . ?
O12 N12 O10 89(5) . . ?
N1 O1 Pt2 108.4(12) . . ?
C1 O2 Pt2 108.2(14) . . ?
N7 O6 Pt4 107.4(12) . . ?
C20 O7 Pt4 108.8(14) . . ?
N1 Pt1 C3 79.0(9) . . ?
N1 Pt1 N4 176.0(10) . . ?
C3 Pt1 N4 97.8(10) . . ?
N1 Pt1 N5 102.5(8) . . ?
C3 Pt1 N5 177.9(9) . . ?
N4 Pt1 N5 80.6(9) . . ?
O2 Pt2 N2 98.8(7) . . ?
O2 Pt2 O1 83.0(7) . . ?
N2 Pt2 O1 177.8(9) . . ?
O2 Pt2 N3 177.7(10) . . ?
N2 Pt2 N3 82.4(11) . . ?
O1 Pt2 N3 95.8(9) . . ?
C22 Pt3 N7 80.9(10) . . ?
C22 Pt3 N10 98.2(12) . . ?
N7 Pt3 N10 178.6(9) . . ?
C22 Pt3 N11 175.8(9) . . ?
N7 Pt3 N11 101.0(9) . . ?
N10 Pt3 N11 79.8(11) . . ?
O7 Pt4 N8 96.3(10) . . ?
O7 Pt4 N9 178.7(10) . . ?
N8 Pt4 N9 83.9(11) . . ?
O7 Pt4 O6 82.8(7) . . ?
N8 Pt4 O6 178.4(12) . . ?
N9 Pt4 O6 96.9(8) . . ?

loop_
_geom_bond_atom_site_label_1
_geom_bond_atom_site_label_2
_geom_bond_distance
_geom_bond_site_symmetry_2
_geom_bond_publ_flag
C1 N1 1.30(3) . ?
C1 O2 1.31(3) . ?
C1 C2 1.51(3) . ?
C2 C7 1.37(4) . ?
C2 C3 1.39(4) . ?
C3 C4 1.41(4) . ?
C3 Pt1 2.00(2) . ?
C4 C5 1.35(4) . ?
C5 C6 1.38(4) . ?
C6 C7 1.43(4) . ?
C8 N2 1.46(3) . ?
C8 C9 1.47(4) . ?
C8 C13 1.54(4) . ?
C9 N3 1.49(4) . ?
C9 C10 1.64(5) . ?
C10 C11 1.65(6) . ?
C11 C12 1.53(5) . ?
C12 C13 1.54(5) . ?
C14 C15 1.47(4) . ?
C14 N4 1.52(3) . ?
C14 C19 1.56(3) . ?
C15 C16 1.47(4) . ?
C15 N5 1.49(3) . ?
C16 C17 1.54(4) . ?
C17 C18 1.57(5) . ?
C18 C19 1.49(4) . ?
C20 N7 1.30(3) . ?
C20 O7 1.32(3) . ?
C20 C21 1.48(3) . ?
C21 C26 1.42(4) . ?
C21 C22 1.44(4) . ?
C22 C23 1.42(4) . ?
C22 Pt3 1.96(3) . ?
C23 C24 1.36(5) . ?
C24 C25 1.39(4) . ?
C25 C26 1.38(4) . ?
C27 C28 1.48(5) . ?
C27 C32 1.54(5) . ?
C27 N8 1.57(5) . ?
C28 C29 1.48(4) . ?
C28 N9 1.49(3) . ?
C29 C30 1.52(5) . ?
C30 C31 1.46(6) . ?
C31 C32 1.70(6) . ?
C33 N10 1.43(4) . ?
C33 C38 1.43(4) . ?
C33 C34 1.60(4) . ?
C34 N11 1.41(3) . ?
C34 C35 1.59(5) . ?
C35 C36 1.56(4) . ?
C36 C37 1.53(5) . ?
C37 C38 1.62(6) . ?
N1 O1 1.43(3) . ?
N1 Pt1 1.98(2) . ?
N2 Pt2 2.01(2) . ?
N3 Pt2 2.06(3) . ?
N4 Pt1 2.06(2) . ?
N5 Pt1 2.142(19) . ?
N6 O5 1.21(4) . ?
N6 O3 1.29(3) . ?
N6 O4 1.36(5) . ?
N7 O6 1.36(2) . ?
N7 Pt3 2.020(19) . ?
N8 Pt4 2.00(2) . ?
N9 Pt4 2.01(2) . ?
N10 Pt3 2.11(2) . ?
N11 Pt3 2.14(2) . ?
N12 O11 1.02(8) . ?
N12 O12 1.40(7) . ?
N12 O10 1.62(7) . ?
O1 Pt2 2.018(18) . ?
O2 Pt2 2.010(16) . ?
O6 Pt4 2.014(17) . ?
O7 Pt4 1.994(19) . ?

loop_
_geom_torsion_atom_site_label_1
_geom_torsion_atom_site_label_2
_geom_torsion_atom_site_label_3
_geom_torsion_atom_site_label_4
_geom_torsion
_geom_torsion_site_symmetry_1
_geom_torsion_site_symmetry_2
_geom_torsion_site_symmetry_3
_geom_torsion_site_symmetry_4
_geom_torsion_publ_flag
N1 C1 C2 C7 174(2) . . . . ?
O2 C1 C2 C7 -2(3) . . . . ?
N1 C1 C2 C3 -5(3) . . . . ?
O2 C1 C2 C3 179(2) . . . . ?
C7 C2 C3 C4 1(3) . . . . ?
C1 C2 C3 C4 -180(2) . . . . ?
C7 C2 C3 Pt1 -177.1(19) . . . . ?
C1 C2 C3 Pt1 2(2) . . . . ?
C2 C3 C4 C5 2(4) . . . . ?
Pt1 C3 C4 C5 179(2) . . . . ?
C3 C4 C5 C6 -6(5) . . . . ?
C4 C5 C6 C7 7(5) . . . . ?
C3 C2 C7 C6 0(4) . . . . ?
C1 C2 C7 C6 -179(2) . . . . ?
C5 C6 C7 C2 -4(4) . . . . ?
N2 C8 C9 N3 57(3) . . . . ?
C13 C8 C9 N3 180(3) . . . . ?
N2 C8 C9 C10 173(3) . . . . ?
C13 C8 C9 C10 -63(4) . . . . ?
C8 C9 C10 C11 61(4) . . . . ?
N3 C9 C10 C11 179(3) . . . . ?
C9 C10 C11 C12 -61(4) . . . . ?
C10 C11 C12 C13 65(4) . . . . ?
C11 C12 C13 C8 -63(4) . . . . ?
N2 C8 C13 C12 179(3) . . . . ?
C9 C8 C13 C12 62(4) . . . . ?
N4 C14 C15 C16 -179.4(19) . . . . ?
C19 C14 C15 C16 -59(3) . . . . ?
N4 C14 C15 N5 55(2) . . . . ?
C19 C14 C15 N5 175.8(19) . . . . ?
C14 C15 C16 C17 57(3) . . . . ?
N5 C15 C16 C17 179(2) . . . . ?
C15 C16 C17 C18 -54(3) . . . . ?
C16 C17 C18 C19 55(3) . . . . ?
C17 C18 C19 C14 -55(3) . . . . ?
C15 C14 C19 C18 58(3) . . . . ?
N4 C14 C19 C18 176(3) . . . . ?
N7 C20 C21 C26 179(2) . . . . ?
O7 C20 C21 C26 0(3) . . . . ?
N7 C20 C21 C22 3(3) . . . . ?
O7 C20 C21 C22 -176.0(19) . . . . ?
C26 C21 C22 C23 1(3) . . . . ?
C20 C21 C22 C23 177(2) . . . . ?
C26 C21 C22 Pt3 177.2(19) . . . . ?
C20 C21 C22 Pt3 -7(2) . . . . ?
C21 C22 C23 C24 0(4) . . . . ?
Pt3 C22 C23 C24 -175(2) . . . . ?
C22 C23 C24 C25 -1(5) . . . . ?
C23 C24 C25 C26 2(5) . . . . ?
C24 C25 C26 C21 -1(4) . . . . ?
C22 C21 C26 C25 0(4) . . . . ?
C20 C21 C26 C25 -176(2) . . . . ?
C32 C27 C28 C29 -61(4) . . . . ?
N8 C27 C28 C29 -179(3) . . . . ?
C32 C27 C28 N9 172(3) . . . . ?
N8 C27 C28 N9 54(3) . . . . ?
C27 C28 C29 C30 45(5) . . . . ?
N9 C28 C29 C30 170(4) . . . . ?
C28 C29 C30 C31 -51(6) . . . . ?
C29 C30 C31 C32 60(5) . . . . ?
C28 C27 C32 C31 71(4) . . . . ?
N8 C27 C32 C31 -176(3) . . . . ?
C30 C31 C32 C27 -68(4) . . . . ?
N10 C33 C34 N11 59(3) . . . . ?
C38 C33 C34 N11 -179(2) . . . . ?
N10 C33 C34 C35 -176(2) . . . . ?
C38 C33 C34 C35 -55(3) . . . . ?
N11 C34 C35 C36 171(2) . . . . ?
C33 C34 C35 C36 51(3) . . . . ?
C34 C35 C36 C37 -50(3) . . . . ?
C35 C36 C37 C38 46(4) . . . . ?
N10 C33 C38 C37 168(3) . . . . ?
C34 C33 C38 C37 50(3) . . . . ?
C36 C37 C38 C33 -45(4) . . . . ?
O2 C1 N1 O1 -4(3) . . . . ?
C2 C1 N1 O1 -179.5(18) . . . . ?
O2 C1 N1 Pt1 -178.2(16) . . . . ?
C2 C1 N1 Pt1 6(2) . . . . ?
C9 C8 N2 Pt2 -41(3) . . . . ?
C13 C8 N2 Pt2 -160(2) . . . . ?
C8 C9 N3 Pt2 -45(3) . . . . ?
C10 C9 N3 Pt2 -167(2) . . . . ?
C15 C14 N4 Pt1 -46(2) . . . . ?
C19 C14 N4 Pt1 -168.0(18) . . . . ?
C14 C15 N5 Pt1 -39(2) . . . . ?
C16 C15 N5 Pt1 -163.8(18) . . . . ?
O7 C20 N7 O6 4(3) . . . . ?
C21 C20 N7 O6 -175.1(16) . . . . ?
O7 C20 N7 Pt3 -178.7(14) . . . . ?
C21 C20 N7 Pt3 3(2) . . . . ?
C28 C27 N8 Pt4 -40(3) . . . . ?
C32 C27 N8 Pt4 -159(3) . . . . ?
C27 C28 N9 Pt4 -44(3) . . . . ?
C29 C28 N9 Pt4 -168(3) . . . . ?
C38 C33 N10 Pt3 -171(2) . . . . ?
C34 C33 N10 Pt3 -44(3) . . . . ?
C35 C34 N11 Pt3 -165.3(18) . . . . ?
C33 C34 N11 Pt3 -45(2) . . . . ?
C1 N1 O1 Pt2 4(2) . . . . ?
Pt1 N1 O1 Pt2 178.1(11) . . . . ?
N1 C1 O2 Pt2 2(3) . . . . ?
C2 C1 O2 Pt2 176.4(16) . . . . ?
C20 N7 O6 Pt4 -4(2) . . . . ?
Pt3 N7 O6 Pt4 179.0(8) . . . . ?
N7 C20 O7 Pt4 -2(2) . . . . ?
C21 C20 O7 Pt4 177.0(15) . . . . ?
C1 N1 Pt1 C3 -4.2(17) . . . . ?
O1 N1 Pt1 C3 -177.6(19) . . . . ?
C1 N1 Pt1 N4 -42(13) . . . . ?
O1 N1 Pt1 N4 144(11) . . . . ?
C1 N1 Pt1 N5 177.3(17) . . . . ?
O1 N1 Pt1 N5 3.8(19) . . . . ?
C2 C3 Pt1 N1 0.6(17) . . . . ?
C4 C3 Pt1 N1 -177(2) . . . . ?
C2 C3 Pt1 N4 178.1(17) . . . . ?
C4 C3 Pt1 N4 0(2) . . . . ?
C2 C3 Pt1 N5 139(25) . . . . ?
C4 C3 Pt1 N5 -39(26) . . . . ?
C14 N4 Pt1 N1 -122(12) . . . . ?
C14 N4 Pt1 C3 -160.0(17) . . . . ?
C14 N4 Pt1 N5 18.6(16) . . . . ?
C15 N5 Pt1 N1 -171.9(16) . . . . ?
C15 N5 Pt1 C3 50(26) . . . . ?
C15 N5 Pt1 N4 10.7(16) . . . . ?
C1 O2 Pt2 N2 179.6(14) . . . . ?
C1 O2 Pt2 O1 1.0(13) . . . . ?
C1 O2 Pt2 N3 58(26) . . . . ?
C8 N2 Pt2 O2 -165.0(17) . . . . ?
C8 N2 Pt2 O1 -24(23) . . . . ?
C8 N2 Pt2 N3 13.1(18) . . . . ?
N1 O1 Pt2 O2 -2.8(13) . . . . ?
N1 O1 Pt2 N2 -144(22) . . . . ?
N1 O1 Pt2 N3 179.1(16) . . . . ?
C9 N3 Pt2 O2 139(24) . . . . ?
C9 N3 Pt2 N2 17(2) . . . . ?
C9 N3 Pt2 O1 -164(2) . . . . ?
C23 C22 Pt3 N7 -179(3) . . . . ?
C21 C22 Pt3 N7 6.3(15) . . . . ?
C23 C22 Pt3 N10 3(3) . . . . ?
C21 C22 Pt3 N10 -172.6(16) . . . . ?
C23 C22 Pt3 N11 64(16) . . . . ?
C21 C22 Pt3 N11 -111(15) . . . . ?
C20 N7 Pt3 C22 -5.1(15) . . . . ?
O6 N7 Pt3 C22 172.4(16) . . . . ?
C20 N7 Pt3 N10 47(46) . . . . ?
O6 N7 Pt3 N10 -135(45) . . . . ?
C20 N7 Pt3 N11 171.1(14) . . . . ?
O6 N7 Pt3 N11 -11.4(15) . . . . ?
C33 N10 Pt3 C22 -166(2) . . . . ?
C33 N10 Pt3 N7 142(44) . . . . ?
C33 N10 Pt3 N11 18(2) . . . . ?
C34 N11 Pt3 C22 -45(16) . . . . ?
C34 N11 Pt3 N7 -162.0(14) . . . . ?
C34 N11 Pt3 N10 16.8(15) . . . . ?
C20 O7 Pt4 N8 -178.9(17) . . . . ?
C20 O7 Pt4 N9 -79(37) . . . . ?
C20 O7 Pt4 O6 -0.3(13) . . . . ?
C27 N8 Pt4 O7 -167(2) . . . . ?
C27 N8 Pt4 N9 15(3) . . . . ?
C27 N8 Pt4 O6 134(38) . . . . ?
C28 N9 Pt4 O7 -85(37) . . . . ?
C28 N9 Pt4 N8 15(3) . . . . ?
C28 N9 Pt4 O6 -164(2) . . . . ?
N7 O6 Pt4 O7 2.0(12) . . . . ?
N7 O6 Pt4 N8 61(40) . . . . ?
N7 O6 Pt4 N9 -179.3(14) . . . . ?
